data_1541207
loop_
_publ_author_name
'Masters, A.P.'
'Parvez, M.'
'Sorenssen, T.S.'

_publ_section_title
;
 Preparation of Cr2(CO)8(NO)2 and x-ray crystal structures of
 Cr2(CO)8(NO)2 and Cr2(CO)9NO(-). Stereochemical comparisons to
 Cr2(CO)10(2-)
;
_journal_name_full 'Canadian Journal of Chemistry'
_journal_page_first 2136
_journal_page_last 2141
_journal_volume 69
_journal_year 1991
_chemical_formula_sum 'C8 Cr2 N2 O10'
_chemical_name_systematic '(C O)8 (N O)2 Cr2'
_space_group_IT_number 2
_symmetry_space_group_name_Hall '-P 1'
_symmetry_space_group_name_H-M 'P -1'
_cell_angle_alpha 78.07
_cell_angle_beta 73
_cell_angle_gamma 88.15
_cell_formula_units_Z 4
_cell_length_a 7.898
_cell_length_b 13.516
_cell_length_c 13.966
_cell_volume 1394.292
_citation_journal_id_ASTM CJCHAG
_cod_data_source_file Masters_CJCHAG_1991_1569.cif
_cod_data_source_block C8Cr2N2O10
_cod_database_code 1541207

loop_
_symmetry_equiv_pos_as_xyz
x,y,z
-x,-y,-z

loop_
_atom_site_label
_atom_site_type_symbol
_atom_site_fract_x
_atom_site_fract_y
_atom_site_fract_z
_atom_site_occupancy
_atom_site_U_iso_or_equiv
O6 O-2 0.0743 0.9292 0.6085 1 0.0
O16 O-2 0.5454 0.8148 0.1913 1 0.0
O4 O-2 0.3226 0.7542 0.704 1 0.0
O19 O-2 0.5036 0.4874 0.2978 1 0.0
O7 O-2 0.7273 0.0106 0.8805 1 0.0
O3 O-2 0.8831 0.7148 0.5758 1 0.0
O10 O-2 0.7277 0.1809 0.5801 1 0.0
O18 O-2 0.9609 0.8313 0.326 1 0.0
O13 O-2 0.9715 0.874 0.0676 1 0.0
C15 C+2 0.8763 0.7672 0.3239 1 0.0
O5 O-2 0.6248 0.541 0.8802 1 0.0
Cr4 Cr 0.7133 0.6585 0.3287 1 0.0
O9 O-2 0.6205 0.8968 0.5002 1 0.0
C12 C+2 0.1511 0.6523 0.199 1 0.0
C7 C+2 0.4272 0.9747 0.7415 1 0.0
C1 C+2 0.4953 0.7978 0.9003 1 0.0
Cr2 Cr 0.6795 0.9717 0.6815 1 0.0
C11 C+2 0.9719 0.7893 0.0922 1 0.0
C14 C+2 0.8539 0.5583 0.3806 1 0.0
O1 O-2 0.4046 0.8201 0.9717 1 0.0
C9 C+2 0.9525 0.5006 0.1847 1 0.0
O20 O-2 0.4665 0.6672 0.5228 1 0.0
O8 O-2 0.2762 0.9791 0.7742 1 0.0
N3 N+2 0.124 0.6248 0.0164 1 0.0
O11 O-2 0.9484 0.415 0.2208 1 0.0
O15 O-2 0.2266 0.6104 0.9406 1 0.0
O12 O-2 0.6487 0.6334 0.0576 1 0.0
C3 C+2 0.7962 0.7314 0.6534 1 0.0
C8 C+2 0.641 0.9218 0.5669 1 0.0
O17 O-2 0.9309 0.4963 0.4227 1 0.0
C10 C+2 0.7674 0.6346 0.0878 1 0.0
O14 O-2 0.2566 0.6594 0.238 1 0.0
N2 N+2 0.7046 0.0953 0.6232 1 0.0
C13 C+2 0.6072 0.7552 0.2406 1 0.0
C4 C+2 0.4428 0.7539 0.7319 1 0.0
C16 C+2 0.5837 0.549 0.3057 1 0.0
Cr3 Cr 0.9772 0.6414 0.1273 1 0.0
C2 C+2 0.8484 0.782 0.8243 1 0.0
O2 O-2 0.9624 0.7963 0.8549 1 0.0
C6 C+2 0.7105 0.9928 0.8102 1 0.0
N4 N+2 0.5666 0.6647 0.4418 1 0.0
Cr1 Cr 0.6456 0.7518 0.783 1 0.0
C5 C+2 0.9252 0.9407 0.6382 1 0.0
N1 N+2 0.6304 0.6273 0.84 1 0.0
